data_4506627
loop_
_publ_author_name
'Bertolasi, Valerio'
'Gilli, Paola'
'Gilli, Gastone'

_publ_section_title
;
 Adducts of TCNQ with Neutral Nitrogen Bases. Their Rationalization in
 Terms of Intermolecular Charge-Transfer (CT) or Electron
 Donor--Acceptor (EDA) Interactions
;
_journal_issue 10
_journal_name_full 'Crystal Growth &amp; Design'
_journal_page_first 4758
_journal_paper_doi 10.1021/cg3004382
_journal_volume 12
_journal_year 2012
_chemical_formula_moiety 'C7 H6 N2 O, 0.5(C12 H4 N4)'
_chemical_formula_sum 'C13 H8 N4 O'
_chemical_formula_weight 236.23
_chemical_name_systematic
;
 ?
;
_space_group_IT_number 2
_symmetry_cell_setting triclinic
_symmetry_space_group_name_Hall '-P 1'
_symmetry_space_group_name_H-M 'P -1'
_atom_sites_solution_hydrogens difmap
_atom_sites_solution_primary direct
_atom_sites_solution_secondary difmap
_audit_creation_method SHELXL-97
_cell_angle_alpha 74.0993(12)
_cell_angle_beta 81.4628(13)
_cell_angle_gamma 63.8558(15)
_cell_formula_units_Z 2
_cell_length_a 7.7288(2)
_cell_length_b 8.6397(3)
_cell_length_c 9.7439(3)
_cell_measurement_reflns_used 6955
_cell_measurement_temperature 295
_cell_measurement_theta_max 27.46
_cell_measurement_theta_min 3.04
_cell_volume 561.44(3)
_computing_cell_refinement 'Denzo-SMN (Otwinowski & Minor, 1997)'
_computing_data_collection 'COLLECT (Nonius, 1998)'
_computing_data_reduction 'Denzo-SMN (Otwinowski & Minor, 1997)'
_computing_molecular_graphics 'ORTEPIII (Burnett & Johnson, 1996)'
_computing_publication_material 'SHELXL-97 (Sheldrick, 1997), PARST (Nardelli, 1995), PLATON (Spek, 2003)'
_computing_structure_refinement 'SHELXL-97 (Sheldrick, 1997)'
_computing_structure_solution 'SIR97 (Altomare et al., 1999)'
_diffrn_ambient_temperature 295
_diffrn_measured_fraction_theta_full 0.983
_diffrn_measured_fraction_theta_max 0.983
_diffrn_measurement_device_type 'Nonius Kappa CCD'
_diffrn_measurement_method '\f scans and \w scans'
_diffrn_radiation_monochromator graphite
_diffrn_radiation_source 'fine-focus sealed tube'
_diffrn_radiation_type MoK\a
_diffrn_radiation_wavelength 0.71073
_diffrn_reflns_av_R_equivalents 0.0250
_diffrn_reflns_av_sigmaI/netI 0.0367
_diffrn_reflns_limit_h_max 9
_diffrn_reflns_limit_h_min -10
_diffrn_reflns_limit_k_max 11
_diffrn_reflns_limit_k_min -11
_diffrn_reflns_limit_l_max 10
_diffrn_reflns_limit_l_min -12
_diffrn_reflns_number 6955
_diffrn_reflns_theta_full 27.46
_diffrn_reflns_theta_max 27.46
_diffrn_reflns_theta_min 3.04
_exptl_absorpt_coefficient_mu 0.095
_exptl_absorpt_correction_type none
_exptl_crystal_colour black
_exptl_crystal_density_diffrn 1.397
_exptl_crystal_density_method 'not measured'
_exptl_crystal_description prismatic
_exptl_crystal_F_000 244
_exptl_crystal_size_max 0.35
_exptl_crystal_size_mid 0.25
_exptl_crystal_size_min 0.12
_refine_diff_density_max 0.166
_refine_diff_density_min -0.155
_refine_diff_density_rms 0.031
_refine_ls_extinction_method none
_refine_ls_goodness_of_fit_ref 1.053
_refine_ls_hydrogen_treatment refall
_refine_ls_matrix_type full
_refine_ls_number_parameters 195
_refine_ls_number_reflns 2524
_refine_ls_number_restraints 0
_refine_ls_restrained_S_all 1.053
_refine_ls_R_factor_all 0.0603
_refine_ls_R_factor_gt 0.0417
_refine_ls_shift/su_max 0.000
_refine_ls_shift/su_mean 0.000
_refine_ls_structure_factor_coef Fsqd
_refine_ls_weighting_details 'calc w=1/[\s^2^(Fo^2^)+(0.0508P)^2^+0.0485P] where P=(Fo^2^+2Fc^2^)/3'
_refine_ls_weighting_scheme calc
_refine_ls_wR_factor_gt 0.0971
_refine_ls_wR_factor_ref 0.1081
_reflns_number_gt 1904
_reflns_number_total 2524
_reflns_threshold_expression I>2sigma(I)
_cod_data_source_file cg3004382_si_002.cif
_cod_data_source_block (5)
_cod_depositor_comments
;
The following automatic conversions were performed:

'_symmetry_cell_setting' value 'Triclinic' changed to 'triclinic'
according to /home/saulius/struct/CIF-dictionaries/cif_core.dic
dictionary named 'cif_core.dic' version 2.4.2 from 2011-04-26.

Automatic conversion script
Id: cif_fix_values 1891 2012-01-12 08:04:46Z andrius 
;
_cod_database_code 4506627

loop_
_symmetry_equiv_pos_as_xyz
'x, y, z'
'-x, -y, -z'

loop_
_atom_site_label
_atom_site_type_symbol
_atom_site_fract_x
_atom_site_fract_y
_atom_site_fract_z
_atom_site_U_iso_or_equiv
_atom_site_adp_type
_atom_site_occupancy
_atom_site_symmetry_multiplicity
_atom_site_calc_flag
O1 O 1.04617(14) 0.19645(12) 0.51186(10) 0.0584(3) Uani 1 1 d
C1 C 0.96299(17) 0.24035(15) 0.38764(13) 0.0447(3) Uani 1 1 d
N1 N 0.91599(17) 0.13204(13) 0.34451(12) 0.0533(3) Uani 1 1 d
N2 N 0.83163(17) 0.22543(15) 0.21450(12) 0.0536(3) Uani 1 1 d
C2 C 0.82829(16) 0.38984(16) 0.17714(13) 0.0440(3) Uani 1 1 d
C3 C 0.91304(15) 0.40588(15) 0.28692(12) 0.0416(3) Uani 1 1 d
C4 C 0.93073(18) 0.56298(17) 0.27884(15) 0.0492(3) Uani 1 1 d
C5 C 0.86299(19) 0.69818(18) 0.16026(16) 0.0573(4) Uani 1 1 d
C6 C 0.7771(2) 0.68121(19) 0.05141(16) 0.0597(4) Uani 1 1 d
C7 C 0.75676(19) 0.52991(18) 0.05695(14) 0.0545(3) Uani 1 1 d
H1O H 1.062(3) 0.071(3) 0.566(2) 0.111(7) Uiso 1 1 d
H2 H 0.799(2) 0.168(2) 0.166(2) 0.088(6) Uiso 1 1 d
H4 H 0.990(2) 0.5750(19) 0.3566(17) 0.064(4) Uiso 1 1 d
H5 H 0.869(2) 0.813(2) 0.1494(17) 0.069(4) Uiso 1 1 d
H6 H 0.727(2) 0.780(2) -0.0319(19) 0.073(4) Uiso 1 1 d
H7 H 0.695(2) 0.518(2) -0.0201(18) 0.069(4) Uiso 1 1 d
C1A C 0.44825(15) 0.65853(15) 0.39205(12) 0.0401(3) Uani 1 1 d
C2A C 0.41265(17) 0.51323(16) 0.37831(13) 0.0431(3) Uani 1 1 d
C3A C 0.46125(17) 0.36322(16) 0.48063(13) 0.0435(3) Uani 1 1 d
C4A C 0.39825(17) 0.81275(16) 0.28702(13) 0.0438(3) Uani 1 1 d
C5A C 0.43705(19) 0.95764(17) 0.29527(14) 0.0526(3) Uani 1 1 d
N1A N 0.4674(2) 1.07473(18) 0.29678(16) 0.0782(4) Uani 1 1 d
C6A C 0.30974(18) 0.83770(16) 0.15886(14) 0.0489(3) Uani 1 1 d
N2A N 0.24191(19) 0.85781(16) 0.05527(13) 0.0667(4) Uani 1 1 d
H2A H 0.3502(18) 0.5246(17) 0.2962(15) 0.052(3) Uiso 1 1 d
H3A H 0.4357(19) 0.2713(18) 0.4690(15) 0.053(4) Uiso 1 1 d

loop_
_atom_site_aniso_label
_atom_site_aniso_U_11
_atom_site_aniso_U_22
_atom_site_aniso_U_33
_atom_site_aniso_U_23
_atom_site_aniso_U_13
_atom_site_aniso_U_12
O1 0.0846(6) 0.0476(5) 0.0522(5) -0.0066(4) -0.0273(5) -0.0313(5)
C1 0.0532(6) 0.0416(6) 0.0435(7) -0.0116(5) -0.0099(5) -0.0201(5)
N1 0.0731(7) 0.0423(6) 0.0485(6) -0.0074(5) -0.0201(5) -0.0241(5)
N2 0.0738(7) 0.0475(6) 0.0458(6) -0.0105(5) -0.0188(5) -0.0262(5)
C2 0.0464(6) 0.0438(6) 0.0412(6) -0.0120(5) -0.0023(5) -0.0171(5)
C3 0.0427(6) 0.0426(6) 0.0413(6) -0.0121(5) -0.0007(5) -0.0184(5)
C4 0.0494(7) 0.0472(7) 0.0560(8) -0.0138(6) 0.0012(6) -0.0247(5)
C5 0.0581(7) 0.0450(7) 0.0657(9) -0.0071(6) 0.0052(7) -0.0244(6)
C6 0.0598(8) 0.0513(8) 0.0520(8) 0.0016(6) -0.0006(6) -0.0173(6)
C7 0.0554(7) 0.0575(8) 0.0427(7) -0.0089(6) -0.0044(6) -0.0177(6)
C1A 0.0414(6) 0.0463(6) 0.0375(6) -0.0140(5) -0.0003(5) -0.0207(5)
C2A 0.0488(6) 0.0535(7) 0.0363(6) -0.0137(5) -0.0058(5) -0.0267(5)
C3A 0.0530(6) 0.0485(7) 0.0405(6) -0.0149(5) -0.0042(5) -0.0282(6)
C4A 0.0489(6) 0.0464(6) 0.0406(6) -0.0121(5) -0.0050(5) -0.0217(5)
C5A 0.0671(8) 0.0490(7) 0.0458(7) -0.0109(6) -0.0108(6) -0.0256(6)
N1A 0.1150(11) 0.0610(8) 0.0764(9) -0.0153(7) -0.0194(8) -0.0483(8)
C6A 0.0556(7) 0.0459(7) 0.0477(7) -0.0082(5) -0.0093(6) -0.0228(6)
N2A 0.0843(8) 0.0662(8) 0.0544(7) -0.0047(6) -0.0274(6) -0.0338(7)

loop_
_atom_type_symbol
_atom_type_description
_atom_type_scat_dispersion_real
_atom_type_scat_dispersion_imag
_atom_type_scat_source
C C 0.0033 0.0016 'International Tables Vol C Tables 4.2.6.8 and 6.1.1.4'
H H 0.0000 0.0000 'International Tables Vol C Tables 4.2.6.8 and 6.1.1.4'
N N 0.0061 0.0033 'International Tables Vol C Tables 4.2.6.8 and 6.1.1.4'
O O 0.0106 0.0060 'International Tables Vol C Tables 4.2.6.8 and 6.1.1.4'

loop_
_geom_angle_atom_site_label_1
_geom_angle_atom_site_label_2
_geom_angle_atom_site_label_3
_geom_angle
_geom_angle_site_symmetry_1
_geom_angle_site_symmetry_3
C1 O1 H1O 109.4(12) . .
N1 C1 O1 123.08(11) . .
N1 C1 C3 111.64(11) . .
O1 C1 C3 125.28(11) . .
C1 N1 N2 105.75(10) . .
C2 N2 N1 111.11(11) . .
C2 N2 H2 130.7(12) . .
N1 N2 H2 117.9(12) . .
N2 C2 C3 107.21(11) . .
N2 C2 C7 131.40(12) . .
C3 C2 C7 121.38(12) . .
C2 C3 C4 120.67(11) . .
C2 C3 C1 104.27(10) . .
C4 C3 C1 135.06(12) . .
C5 C4 C3 117.60(13) . .
C5 C4 H4 121.5(9) . .
C3 C4 H4 120.9(9) . .
C4 C5 C6 121.28(13) . .
C4 C5 H5 121.4(9) . .
C6 C5 H5 117.3(9) . .
C7 C6 C5 122.37(13) . .
C7 C6 H6 117.1(10) . .
C5 C6 H6 120.5(10) . .
C6 C7 C2 116.70(13) . .
C6 C7 H7 122.6(9) . .
C2 C7 H7 120.7(9) . .
C4A C1A C2A 121.15(11) . .
C4A C1A C3A 120.98(11) . 2_666
C2A C1A C3A 117.87(10) . 2_666
C3A C2A C1A 121.11(11) . .
C3A C2A H2A 119.0(8) . .
C1A C2A H2A 119.8(8) . .
C2A C3A C1A 121.02(11) . 2_666
C2A C3A H3A 119.2(8) . .
C1A C3A H3A 119.8(8) 2_666 .
C1A C4A C6A 122.27(11) . .
C1A C4A C5A 122.57(11) . .
C6A C4A C5A 115.12(11) . .
N1A C5A C4A 177.61(14) . .
N2A C6A C4A 178.80(14) . .

loop_
_geom_bond_atom_site_label_1
_geom_bond_atom_site_label_2
_geom_bond_distance
_geom_bond_site_symmetry_2
O1 C1 1.3367(15) .
O1 H1O 1.03(2) .
C1 N1 1.3208(16) .
C1 C3 1.4193(17) .
N1 N2 1.3793(15) .
N2 C2 1.3557(17) .
N2 H2 0.897(19) .
C2 C3 1.4006(17) .
C2 C7 1.4027(18) .
C3 C4 1.4031(17) .
C4 C5 1.3692(19) .
C4 H4 0.990(16) .
C5 C6 1.402(2) .
C5 H5 0.991(16) .
C6 C7 1.370(2) .
C6 H6 0.979(17) .
C7 H7 1.000(17) .
C1A C4A 1.3742(17) .
C1A C2A 1.4412(16) .
C1A C3A 1.4415(16) 2_666
C2A C3A 1.3375(17) .
C2A H2A 0.955(15) .
C3A C1A 1.4415(16) 2_666
C3A H3A 0.936(14) .
C4A C6A 1.4318(17) .
C4A C5A 1.4341(18) .
C5A N1A 1.1390(17) .
C6A N2A 1.1422(17) .
